data_7223856
loop_
_publ_author_name
'Alonso-Moreno, Carlos'
'BRAVO, IVAN'
'Posadas, Inmaculada'
'Albaladejo, Jos\'e'
'CARRILLO-HERMOSILLA, FERNANDO'
'Ce\~na, Valent\'in'
'Garzon, Andres'
'L\'opez-Solera, Isabel'
'Romero-Castillo, Laura'

_publ_section_title
;
 Phenyl-Guanidine Derivatives as Potential Therapeutic Agents for
 Glioblastoma Multiforme: Catalytic Syntheses, Cytotoxic Effects and DNA
 Affinity
;
_journal_name_full 'RSC Adv.'
_journal_paper_doi 10.1039/C5RA17920C
_journal_year 2016
_chemical_formula_moiety 'C15 H19 F6 N3, 1(C7 H8)'
_chemical_formula_sum 'C22 H27 F6 N3'
_chemical_formula_weight 447.46
_space_group_crystal_system tetragonal
_space_group_IT_number 88
_space_group_name_Hall '-I 4ad'
_space_group_name_H-M_alt 'I 41/a'
_symmetry_space_group_name_Hall '-I 4ad'
_symmetry_space_group_name_H-M 'I 41/a :2'
_atom_sites_solution_hydrogens geom
_atom_sites_solution_primary direct
_atom_sites_solution_secondary difmap
_audit_creation_method SHELXL-2014/7
_audit_update_record
;
2015-12-22 deposited with the CCDC.
2016-01-07 downloaded from the CCDC.
;
_cell_angle_alpha 90
_cell_angle_beta 90
_cell_angle_gamma 90
_cell_formula_units_Z 16
_cell_length_a 23.863(7)
_cell_length_b 23.863(7)
_cell_length_c 16.635(5)
_cell_measurement_reflns_used 2523
_cell_measurement_temperature 150(2)
_cell_measurement_theta_max 22.1262
_cell_measurement_theta_min 2.2673
_cell_volume 9473(5)
_computing_cell_refinement 'Bruker SAINT'
_computing_data_collection 'Bruker APEX'
_computing_data_reduction 'Bruker SAINT'
_computing_molecular_graphics 'Olex2 (Dolomanov et al., 2009)'
_computing_publication_material 'Olex2 (Dolomanov et al., 2009)'
_computing_structure_refinement 'ShelXL (Sheldrick, 2015)'
_computing_structure_solution 'SHELXS-97 (Sheldrick, 1990)'
_diffrn_ambient_temperature 150(2)
_diffrn_measured_fraction_theta_full 0.999
_diffrn_measured_fraction_theta_max 0.999
_diffrn_measurement_device_type 'CCD area detector'
_diffrn_measurement_method 'omega scans'
_diffrn_radiation_type MoK\a
_diffrn_radiation_wavelength 0.71073
_diffrn_reflns_av_R_equivalents 0.1009
_diffrn_reflns_av_unetI/netI 0.0626
_diffrn_reflns_laue_measured_fraction_full 0.999
_diffrn_reflns_laue_measured_fraction_max 0.999
_diffrn_reflns_limit_h_max 28
_diffrn_reflns_limit_h_min -28
_diffrn_reflns_limit_k_max 27
_diffrn_reflns_limit_k_min -28
_diffrn_reflns_limit_l_max 19
_diffrn_reflns_limit_l_min -19
_diffrn_reflns_number 29923
_diffrn_reflns_point_group_measured_fraction_full 0.999
_diffrn_reflns_point_group_measured_fraction_max 0.999
_diffrn_reflns_theta_full 25.000
_diffrn_reflns_theta_max 25.010
_diffrn_reflns_theta_min 2.267
_diffrn_source 'fine-focus sealed tube'
_exptl_absorpt_coefficient_mu 0.108
_exptl_absorpt_correction_T_max 0.7452
_exptl_absorpt_correction_T_min 0.6066
_exptl_absorpt_correction_type multi-scan
_exptl_absorpt_process_details SADABS
_exptl_crystal_colour Colorless
_exptl_crystal_density_diffrn 1.255
_exptl_crystal_density_method 'not measured'
_exptl_crystal_description Prismatic
_exptl_crystal_F_000 3744
_exptl_crystal_size_max 0.53
_exptl_crystal_size_mid 0.45
_exptl_crystal_size_min 0.34
_refine_diff_density_max 0.363
_refine_diff_density_min -0.300
_refine_diff_density_rms 0.046
_refine_ls_extinction_method none
_refine_ls_goodness_of_fit_ref 1.031
_refine_ls_hydrogen_treatment constr
_refine_ls_matrix_type full
_refine_ls_number_parameters 386
_refine_ls_number_reflns 4177
_refine_ls_number_restraints 436
_refine_ls_restrained_S_all 1.094
_refine_ls_R_factor_all 0.1337
_refine_ls_R_factor_gt 0.0743
_refine_ls_shift/su_max 0.004
_refine_ls_shift/su_mean 0.000
_refine_ls_structure_factor_coef Fsqd
_refine_ls_weighting_details 'w=1/[\s^2^(Fo^2^)+(0.0784P)^2^+14.0664P] where P=(Fo^2^+2Fc^2^)/3'
_refine_ls_weighting_scheme calc
_refine_ls_wR_factor_gt 0.1653
_refine_ls_wR_factor_ref 0.1946
_reflns_Friedel_coverage 0.000
_reflns_number_gt 2430
_reflns_number_total 4177
_reflns_threshold_expression 'I > 2\s(I)'
_cod_data_source_file c5ra17920c2.cif
_cod_data_source_block 13
_cod_original_cell_volume 9473(6)
_cod_database_code 7223856
_shelx_shelxl_version_number 2014/7
_shelx_space_group_comment
;
The symmetry employed for this shelxl refinement is uniquely defined
by the following loop, which should always be used as a source of
symmetry information in preference to the above space-group names.
They are only intended as comments.
;
_olex2_refinement_description
;
1. Fixed Uiso
 At 1.2 times of:
  All C(H) groups, All N(H) groups
 At 1.5 times of:
  All C(H,H,H) groups
2. Restrained distances
 C15-C17 \\sim C17A-C15
 with sigma of 0.02
 F1-F2 \\sim F1-F3 \\sim F2-F3
 with sigma of 0.04
 C17-C15 \\sim C17-F1 \\sim C17-F2 \\sim C17-F3
 with sigma of 0.02
 F1A-F2A \\sim F1A-F3A \\sim F2A-F3A
 with sigma of 0.04
 C17A-C15 \\sim C17A-F1A \\sim C17A-F2A \\sim C17A-F3A
 with sigma of 0.02
 C21_1-C22_1 \\sim C22_1-C23_1 \\sim C23_1-C24_1 \\sim C24_1-C25_1 
\\sim C25_1-C26_1 \\sim C26_1-C21_1
 C21_2-C22_2 \\sim C22_2-C23_2 \\sim C23_2-C24_2 \\sim C24_2-C25_2 
\\sim C25_2-C26_2 \\sim C26_2-C21_2
 with sigma of 0.02
 C21_1-C25_1 \\sim C21_1-C23_1 \\sim C26_1-C24_1 \\sim C22_1-C26_1 
\\sim C23_1-C25_1 \\sim C22_1-C24_1
 C21_2-C25_2 \\sim C21_2-C23_2 \\sim C26_2-C24_2 \\sim C22_2-C26_2 
\\sim C23_2-C25_2 \\sim C22_2-C24_2
 with sigma of 0.04
 C20_1-C26_1 \\sim C20_1-C22_1
 C20_2-C26_2 \\sim C20_2-C22_2
 with sigma of 0.04
 C21_1-C22_1 \\sim C22_1-C23_1 \\sim C23_1-C24_1 \\sim C24_1-C25_1 
\\sim C25_1-C26_1 \\sim C26_1-C21_1
 C21_2-C22_2 \\sim C22_2-C23_2 \\sim C23_2-C24_2 \\sim C24_2-C25_2 
\\sim C25_2-C26_2 \\sim C26_2-C21_2
 with sigma of 0.02
 C21_1-C25_1 \\sim C21_1-C23_1 \\sim C26_1-C24_1 \\sim C22_1-C26_1 
\\sim C23_1-C25_1 \\sim C22_1-C24_1
 C21_2-C25_2 \\sim C21_2-C23_2 \\sim C26_2-C24_2 \\sim C22_2-C26_2 
\\sim C23_2-C25_2 \\sim C22_2-C24_2
 with sigma of 0.04
 C20_1-C26_1 \\sim C20_1-C22_1
 C20_2-C26_2 \\sim C20_2-C23_2
 with sigma of 0.04
 C21_1-C22_1 \\sim C22_1-C23_1 \\sim C23_1-C24_1 \\sim C24_1-C25_1 
\\sim C25_1-C26_1 \\sim C26_1-C21_1
 C21_2-C22_2 \\sim C22_2-C23_2 \\sim C23_2-C24_2 \\sim C24_2-C25_2 
\\sim C25_2-C26_2 \\sim C26_2-C21_2
 with sigma of 0.02
 C21_1-C25_1 \\sim C21_1-C23_1 \\sim C26_1-C24_1 \\sim C22_1-C26_1 
\\sim C23_1-C25_1 \\sim C22_1-C24_1
 C21_2-C25_2 \\sim C21_2-C23_2 \\sim C26_2-C24_2 \\sim C22_2-C26_2 
\\sim C23_2-C25_2 \\sim C22_2-C24_2
 with sigma of 0.04
 C20_1-C26_1 \\sim C20_1-C22_1
 C20_2-C26_2 \\sim C20_2-C22_2
 with sigma of 0.04
3. Restrained planarity
 C20_1, C21_1, C22_1, C23_1, C24_1, C25_1, C26_1
 C20_2, C21_2, C22_2, C23_2, C24_2, C25_2, C26_2
 with sigma of 0.1
 C20_1, C21_1, C22_1, C23_1, C24_1, C25_1, C26_1
 C20_2, C21_2, C22_2, C23_2, C24_2, C25_2, C26_2
 with sigma of 0.1
 C20_1, C21_1, C22_1, C23_1, C24_1, C25_1, C26_1
 C20_2, C21_2, C22_2, C23_2, C24_2, C25_2, C26_2
 with sigma of 0.1
4. Uiso/Uaniso restraints and constraints
C0 \\sim C1: within 2A with sigma of 0.04 and sigma for terminal atoms of 0.08
C20_1 \\sim C21_1 \\sim C22_1 \\sim C23_1 \\sim C24_1 \\sim C25_1 \\sim C26_1 
\\sim C20_2 \\sim C21_2 \\sim C22_2 \\sim C23_2 \\sim C24_2 \\sim C25_2 
\\sim C26_2: within 2A with sigma of 0.04 and sigma for terminal atoms of 0.08
C20_1 \\sim C21_1 \\sim C22_1 \\sim C23_1 \\sim C24_1 \\sim C25_1 \\sim C26_1 
\\sim C20_2 \\sim C21_2 \\sim C22_2 \\sim C23_2 \\sim C24_2 \\sim C25_2 
\\sim C26_2: within 2A with sigma of 0.04 and sigma for terminal atoms of 0.08
C20_1 \\sim C21_1 \\sim C22_1 \\sim C23_1 \\sim C24_1 \\sim C25_1 \\sim C26_1 
\\sim C20_2 \\sim C21_2 \\sim C22_2 \\sim C23_2 \\sim C24_2 \\sim C25_2 
\\sim C26_2: within 2A with sigma of 0.04 and sigma for terminal atoms of 0.08
5. Rigid body (RIGU) restrains
 C15, C17, F2, F3, F1
 with sigma for 1-2 distances of 0.004 and sigma for 1-3 distances of 0.004
 C17A, F1A, F2A, F3A, C15
 with sigma for 1-2 distances of 0.004 and sigma for 1-3 distances of 0.004
 C20_1, C21_1, C22_1, C23_1, C24_1, C25_1, C26_1
 C20_2, C21_2, C22_2, C23_2, C24_2, C25_2, C26_2
 with sigma for 1-2 distances of 0.004 and sigma for 1-3 distances of 0.004
 C20_1, C21_1, C22_1, C23_1, C24_1, C25_1, C26_1
 C20_2, C21_2, C22_2, C23_2, C24_2, C25_2, C26_2
 with sigma for 1-2 distances of 0.004 and sigma for 1-3 distances of 0.004
 C20_1, C21_1, C22_1, C23_1, C24_1, C25_1, C26_1
 C20_2, C21_2, C22_2, C23_2, C24_2, C25_2, C26_2
 with sigma for 1-2 distances of 0.004 and sigma for 1-3 distances of 0.004
6. Others
 Sof(F1A)=Sof(F2A)=Sof(F3A)=Sof(C20)=Sof(C20)=Sof(H20A)=Sof(H20B)=Sof(H20C)=
 Sof(C21)=Sof(C22)=Sof(H22)=Sof(C23)=Sof(H23)=Sof(C24)=Sof(H24)=Sof(C25)=
 Sof(H25)=Sof(C26)=Sof(H26)=1-FVAR(1)
 Sof(C17)=Sof(F1)=Sof(F2)=Sof(F3)=Sof(C20)=Sof(H20A)=Sof(H20B)=Sof(H20C)=
 Sof(C21)=Sof(C22)=Sof(H22)=Sof(C23)=Sof(H23)=Sof(C24)=Sof(H24)=Sof(C25)=
 Sof(H25)=Sof(C26)=Sof(H26)=FVAR(1)
7.a Ternary CH refined with riding coordinates:
 C5(H5), C2(H2)
7.b Aromatic/amide H refined with riding coordinates:
 N3(H3), N2(H2), C16(H16), C12(H12), C14(H14),
 C22(H22), C23(H23), C24(H24), C25(H25), C26(H26), C22(H22), C23(H23), 
 C24(H24), C25(H25), C26(H26)
7.c Idealised Me refined as rotating group:
 C6(H6A,H6B,H6C), C7(H7A,H7B,H7C), C3(H3A,H3B,H3C), C4(H4A,
 H4B,H4C), C20(H20A,H20B,H20C), C20(H20A,H20B,H20C)
;

loop_
_space_group_symop_operation_xyz
'x, y, z'
'-x+1/2, -y, z+1/2'
'-y+3/4, x+1/4, z+1/4'
'y+3/4, -x+3/4, z+3/4'
'x+1/2, y+1/2, z+1/2'
'-x+1, -y+1/2, z+1'
'-y+5/4, x+3/4, z+3/4'
'y+5/4, -x+5/4, z+5/4'
'-x, -y, -z'
'x-1/2, y, -z-1/2'
'y-3/4, -x-1/4, -z-1/4'
'-y-3/4, x-3/4, -z-3/4'
'-x+1/2, -y+1/2, -z+1/2'
'x, y+1/2, -z'
'y-1/4, -x+1/4, -z+1/4'
'-y-1/4, x-1/4, -z-1/4'

loop_
_atom_site_label
_atom_site_type_symbol
_atom_site_fract_x
_atom_site_fract_y
_atom_site_fract_z
_atom_site_U_iso_or_equiv
_atom_site_adp_type
_atom_site_occupancy
_atom_site_site_symmetry_order
_atom_site_calc_flag
_atom_site_refinement_flags_posn
_atom_site_refinement_flags_adp
_atom_site_refinement_flags_occupancy
_atom_site_disorder_assembly
_atom_site_disorder_group
N1 N 0.20159(11) 0.55484(10) 0.79410(14) 0.0338(7) Uani 1 1 d . . . . .
N2 N 0.22371(11) 0.47672(10) 0.86788(15) 0.0367(7) Uani 1 1 d . . . . .
H2 H 0.2364 0.4652 0.9133 0.044 Uiso 1 1 calc R U . . .
N3 N 0.18723(11) 0.55136(10) 0.93595(14) 0.0325(6) Uani 1 1 d . . . . .
H3 H 0.1724 0.5290 0.9705 0.039 Uiso 1 1 calc R U . . .
F4 F 0.18900(14) 0.77963(11) 0.72545(18) 0.0988(10) Uani 1 1 d . . . . .
F5 F 0.13860(11) 0.76354(11) 0.62501(18) 0.0970(10) Uani 1 1 d . . . . .
F6 F 0.21971(12) 0.72838(11) 0.63199(18) 0.0967(10) Uani 1 1 d . . . . .
C1 C 0.20302(13) 0.52902(13) 0.86395(18) 0.0313(7) Uani 1 1 d . . . . .
C2 C 0.22596(15) 0.43816(14) 0.79942(19) 0.0408(9) Uani 1 1 d . . . . .
H2A H 0.2420 0.4581 0.7533 0.049 Uiso 1 1 calc R U . . .
C3 C 0.16797(17) 0.41826(17) 0.7770(2) 0.0597(11) Uani 1 1 d . . . . .
H3C H 0.1523 0.3973 0.8208 0.090 Uiso 1 1 calc R U . . .
H3B H 0.1702 0.3948 0.7302 0.090 Uiso 1 1 calc R U . . .
H3A H 0.1446 0.4500 0.7657 0.090 Uiso 1 1 calc R U . . .
C4 C 0.26456(19) 0.39038(16) 0.8214(2) 0.0635(12) Uani 1 1 d . . . . .
H4C H 0.3004 0.4051 0.8372 0.095 Uiso 1 1 calc R U . . .
H4B H 0.2692 0.3661 0.7759 0.095 Uiso 1 1 calc R U . . .
H4A H 0.2487 0.3696 0.8653 0.095 Uiso 1 1 calc R U . . .
C5 C 0.19326(14) 0.60972(13) 0.95939(19) 0.0359(8) Uani 1 1 d . . . . .
H5 H 0.1662 0.6322 0.9289 0.043 Uiso 1 1 calc R U . . .
C6 C 0.17875(17) 0.61347(15) 1.0480(2) 0.0509(10) Uani 1 1 d . . . . .
H6C H 0.1413 0.5999 1.0564 0.076 Uiso 1 1 calc R U . . .
H6B H 0.1811 0.6518 1.0653 0.076 Uiso 1 1 calc R U . . .
H6A H 0.2046 0.5911 1.0785 0.076 Uiso 1 1 calc R U . . .
C7 C 0.25131(16) 0.63173(15) 0.9427(2) 0.0551(11) Uani 1 1 d . . . . .
H7C H 0.2781 0.6109 0.9737 0.083 Uiso 1 1 calc R U . . .
H7B H 0.2532 0.6706 0.9573 0.083 Uiso 1 1 calc R U . . .
H7A H 0.2596 0.6277 0.8865 0.083 Uiso 1 1 calc R U . . .
C11 C 0.16568(13) 0.60004(13) 0.77972(18) 0.0318(7) Uani 1 1 d . . . . .
C12 C 0.18592(14) 0.64653(13) 0.73887(19) 0.0355(8) Uani 1 1 d . . . . .
H12 H 0.2239 0.6488 0.7268 0.043 Uiso 1 1 calc R U . . .
C13 C 0.15077(14) 0.68950(13) 0.71578(19) 0.0372(8) Uani 1 1 d . . . . .
C14 C 0.09444(15) 0.68731(15) 0.7324(2) 0.0430(9) Uani 1 1 d . . . . .
H14 H 0.0708 0.7163 0.7167 0.052 Uiso 1 1 calc R U . . .
C15 C 0.07356(14) 0.64109(15) 0.7731(2) 0.0441(9) Uani 1 1 d D U . . .
C16 C 0.10886(14) 0.59819(14) 0.7964(2) 0.0397(8) Uani 1 1 d . . . . .
H16 H 0.0942 0.5675 0.8236 0.048 Uiso 1 1 calc R U . . .
C18 C 0.17423(18) 0.73969(17) 0.6739(3) 0.0559(11) Uani 1 1 d . . . . .
C17 C 0.0134(3) 0.6329(4) 0.7851(6) 0.070(3) Uani 0.624(7) 1 d D U P A 1
F1 F -0.0160(4) 0.6768(4) 0.7613(7) 0.090(3) Uani 0.624(7) 1 d D U P A 1
F2 F 0.0023(3) 0.6256(5) 0.8619(4) 0.120(3) Uani 0.624(7) 1 d D U P A 1
F3 F -0.00677(18) 0.5888(2) 0.7465(5) 0.120(3) Uani 0.624(7) 1 d D U P A 1
F1A F -0.0229(9) 0.6580(7) 0.7457(13) 0.098(5) Uani 0.376(7) 1 d D U P A 2
F2A F 0.0017(4) 0.6802(5) 0.8601(7) 0.116(4) Uani 0.376(7) 1 d D U P A 2
F3A F -0.0058(4) 0.5969(4) 0.8286(9) 0.087(4) Uani 0.376(7) 1 d D U P A 2
C17A C 0.0165(5) 0.6449(6) 0.8000(9) 0.071(4) Uani 0.376(7) 1 d D U P A 2
C20_1 C 0.0277(5) 0.3335(5) 0.4585(6) 0.144(5) Uani 0.624(7) 1 d D U P A 1
H20A_1 H 0.0314 0.2947 0.4728 0.215 Uiso 0.624(7) 1 calc R U P A 1
H20B_1 H 0.0606 0.3455 0.4303 0.215 Uiso 0.624(7) 1 calc R U P A 1
H20C_1 H -0.0045 0.3382 0.4246 0.215 Uiso 0.624(7) 1 calc R U P A 1
C21_1 C 0.0208(3) 0.3670(3) 0.5315(5) 0.081(2) Uani 0.624(7) 1 d D U P A 1
C22_1 C 0.0455(4) 0.3525(4) 0.6041(5) 0.075(2) Uani 0.624(7) 1 d D U P A 1
H22_1 H 0.0676 0.3205 0.6074 0.090 Uiso 0.624(7) 1 calc R U P A 1
C23_1 C 0.0375(4) 0.3850(4) 0.6705(5) 0.080(3) Uani 0.624(7) 1 d D U P A 1
H23_1 H 0.0533 0.3738 0.7189 0.097 Uiso 0.624(7) 1 calc R U P A 1
C24_1 C 0.0076(3) 0.4325(4) 0.6685(5) 0.076(2) Uani 0.624(7) 1 d D U P A 1
H24_1 H 0.0034 0.4548 0.7139 0.091 Uiso 0.624(7) 1 calc R U P A 1
C25_1 C -0.0167(4) 0.4468(5) 0.5961(5) 0.095(3) Uani 0.624(7) 1 d D U P A 1
H25_1 H -0.0381 0.4793 0.5935 0.115 Uiso 0.624(7) 1 calc R U P A 1
C26_1 C -0.0105(4) 0.4154(4) 0.5281(5) 0.073(3) Uani 0.624(7) 1 d D U P A 1
H26_1 H -0.0272 0.4265 0.4802 0.088 Uiso 0.624(7) 1 calc R U P A 1
C20_2 C -0.0188(12) 0.4672(13) 0.635(2) 0.306(18) Uani 0.376(7) 1 d D U P A 2
H20C_2 H 0.0100 0.4923 0.6528 0.459 Uiso 0.376(7) 1 calc R U P A 2
H20B_2 H -0.0388 0.4530 0.6807 0.459 Uiso 0.376(7) 1 calc R U P A 2
H20A_2 H -0.0443 0.4869 0.6004 0.459 Uiso 0.376(7) 1 calc R U P A 2
C21_2 C 0.0052(8) 0.4229(9) 0.5931(17) 0.206(12) Uani 0.376(7) 1 d D U P A 2
C22_2 C -0.0050(11) 0.4151(11) 0.5122(17) 0.216(13) Uani 0.376(7) 1 d D U P A 2
H22_2 H -0.0282 0.4404 0.4856 0.260 Uiso 0.376(7) 1 calc R U P A 2
C23_2 C 0.0176(11) 0.3715(11) 0.4697(17) 0.231(12) Uani 0.376(7) 1 d D U P A 2
H23_2 H 0.0090 0.3658 0.4158 0.278 Uiso 0.376(7) 1 calc R U P A 2
C24_2 C 0.0540(11) 0.3362(10) 0.511(2) 0.235(13) Uani 0.376(7) 1 d D U P A 2
H24_2 H 0.0732 0.3081 0.4835 0.282 Uiso 0.376(7) 1 calc R U P A 2
C25_2 C 0.0614(12) 0.3434(11) 0.591(2) 0.226(13) Uani 0.376(7) 1 d D U P A 2
H25_2 H 0.0820 0.3165 0.6190 0.271 Uiso 0.376(7) 1 calc R U P A 2
C26_2 C 0.0405(11) 0.3873(11) 0.6338(17) 0.215(12) Uani 0.376(7) 1 d D U P A 2
H26_2 H 0.0496 0.3930 0.6875 0.258 Uiso 0.376(7) 1 calc R U P A 2

loop_
_atom_site_aniso_label
_atom_site_aniso_U_11
_atom_site_aniso_U_22
_atom_site_aniso_U_33
_atom_site_aniso_U_23
_atom_site_aniso_U_13
_atom_site_aniso_U_12
N1 0.0421(17) 0.0323(15) 0.0270(14) 0.0039(12) 0.0060(12) 0.0018(12)
N2 0.0516(18) 0.0303(15) 0.0282(15) 0.0006(12) -0.0046(13) 0.0067(13)
N3 0.0436(16) 0.0283(15) 0.0258(14) 0.0023(11) 0.0074(12) -0.0055(12)
F4 0.143(3) 0.0528(16) 0.101(2) 0.0079(15) -0.0039(18) -0.0397(16)
F5 0.0867(19) 0.0880(19) 0.116(2) 0.0687(18) -0.0217(17) -0.0036(15)
F6 0.094(2) 0.0740(18) 0.122(2) 0.0537(16) 0.0538(18) 0.0152(15)
C1 0.0318(18) 0.0336(19) 0.0285(18) 0.0012(14) 0.0025(14) -0.0010(14)
C2 0.059(2) 0.0326(19) 0.0305(18) -0.0042(15) -0.0007(16) 0.0082(17)
C3 0.075(3) 0.056(3) 0.049(2) -0.0111(19) -0.009(2) -0.002(2)
C4 0.089(3) 0.045(2) 0.057(3) -0.0113(19) -0.009(2) 0.024(2)
C5 0.044(2) 0.0292(18) 0.0340(18) -0.0013(14) -0.0003(15) 0.0024(15)
C6 0.066(3) 0.046(2) 0.041(2) -0.0090(17) 0.0090(19) -0.0030(19)
C7 0.063(3) 0.045(2) 0.057(2) -0.0090(19) 0.010(2) -0.0152(19)
C11 0.039(2) 0.0315(18) 0.0253(16) -0.0003(14) 0.0017(14) -0.0005(15)
C12 0.0351(19) 0.0372(19) 0.0343(18) 0.0030(15) 0.0019(15) -0.0016(15)
C13 0.045(2) 0.0341(19) 0.0322(18) 0.0033(15) -0.0025(15) -0.0004(16)
C14 0.045(2) 0.042(2) 0.041(2) 0.0059(17) -0.0077(17) 0.0088(17)
C15 0.0361(19) 0.053(2) 0.043(2) 0.0072(17) -0.0038(15) -0.0016(16)
C16 0.043(2) 0.040(2) 0.0364(19) 0.0039(16) -0.0014(16) -0.0062(16)
C18 0.056(3) 0.045(2) 0.067(3) 0.017(2) 0.001(2) 0.005(2)
C17 0.034(4) 0.084(5) 0.093(5) 0.035(4) -0.007(3) -0.005(3)
F1 0.038(4) 0.093(5) 0.140(7) 0.028(4) 0.005(4) 0.020(4)
F2 0.060(4) 0.209(10) 0.092(4) 0.049(5) 0.031(3) 0.022(6)
F3 0.040(3) 0.125(4) 0.194(7) -0.018(4) -0.005(3) -0.024(3)
F1A 0.052(6) 0.128(12) 0.113(8) 0.025(7) -0.015(5) 0.000(7)
F2A 0.062(5) 0.142(8) 0.144(8) -0.032(6) 0.049(5) -0.015(5)
F3A 0.030(4) 0.083(6) 0.150(10) 0.029(6) 0.015(6) -0.004(4)
C17A 0.042(6) 0.084(7) 0.087(8) 0.015(5) 0.002(5) 0.002(5)
C20_1 0.173(12) 0.172(11) 0.086(6) -0.018(6) 0.016(6) 0.064(9)
C21_1 0.075(5) 0.098(6) 0.070(4) 0.005(4) 0.016(4) 0.009(4)
C22_1 0.058(5) 0.079(6) 0.088(5) 0.018(4) 0.014(4) 0.015(4)
C23_1 0.050(5) 0.113(6) 0.079(5) 0.015(4) 0.002(4) -0.012(4)
C24_1 0.054(5) 0.102(6) 0.072(4) -0.016(4) 0.007(4) -0.005(4)
C25_1 0.068(6) 0.118(7) 0.101(5) -0.002(4) 0.000(4) -0.002(5)
C26_1 0.046(5) 0.104(6) 0.069(4) 0.014(4) -0.018(4) 0.006(4)
C20_2 0.23(3) 0.24(2) 0.44(4) 0.08(2) 0.02(2) 0.05(2)
C21_2 0.069(13) 0.157(16) 0.39(3) 0.128(19) 0.031(16) -0.033(10)
C22_2 0.085(17) 0.165(18) 0.40(3) 0.124(18) 0.014(16) -0.002(13)
C23_2 0.130(18) 0.170(18) 0.39(3) 0.124(19) 0.018(17) 0.000(13)
C24_2 0.128(17) 0.176(17) 0.40(3) 0.11(2) 0.006(18) 0.016(13)
C25_2 0.115(17) 0.163(17) 0.40(3) 0.12(2) 0.009(18) -0.005(13)
C26_2 0.088(16) 0.163(17) 0.39(3) 0.125(19) 0.017(16) -0.035(11)

loop_
_atom_type_symbol
_atom_type_description
_atom_type_scat_dispersion_real
_atom_type_scat_dispersion_imag
_atom_type_scat_source
C C 0.0033 0.0016 'International Tables Vol C Tables 4.2.6.8 and 6.1.1.4'
H H 0.0000 0.0000 'International Tables Vol C Tables 4.2.6.8 and 6.1.1.4'
F F 0.0171 0.0103 'International Tables Vol C Tables 4.2.6.8 and 6.1.1.4'
N N 0.0061 0.0033 'International Tables Vol C Tables 4.2.6.8 and 6.1.1.4'

loop_
_geom_angle_atom_site_label_1
_geom_angle_atom_site_label_2
_geom_angle_atom_site_label_3
_geom_angle
C1 N1 C11 121.9(3)
C1 N2 C2 124.0(3)
C1 N2 H2 118.0
C2 N2 H2 118.0
C1 N3 C5 125.6(3)
C1 N3 H3 117.2
C5 N3 H3 117.2
N1 C1 N2 119.2(3)
N1 C1 N3 125.8(3)
N2 C1 N3 114.9(3)
N2 C2 C4 107.9(3)
N2 C2 C3 110.9(3)
C4 C2 C3 112.4(3)
N2 C2 H2A 108.5
C4 C2 H2A 108.5
C3 C2 H2A 108.5
C2 C3 H3C 109.5
C2 C3 H3B 109.5
H3C C3 H3B 109.5
C2 C3 H3A 109.5
H3C C3 H3A 109.5
H3B C3 H3A 109.5
C2 C4 H4C 109.5
C2 C4 H4B 109.5
H4C C4 H4B 109.5
C2 C4 H4A 109.5
H4C C4 H4A 109.5
H4B C4 H4A 109.5
N3 C5 C7 112.1(3)
N3 C5 C6 107.1(3)
C7 C5 C6 111.6(3)
N3 C5 H5 108.7
C7 C5 H5 108.7
C6 C5 H5 108.7
C5 C6 H6C 109.5
C5 C6 H6B 109.5
H6C C6 H6B 109.5
C5 C6 H6A 109.5
H6C C6 H6A 109.5
H6B C6 H6A 109.5
C5 C7 H7C 109.5
C5 C7 H7B 109.5
H7C C7 H7B 109.5
C5 C7 H7A 109.5
H7C C7 H7A 109.5
H7B C7 H7A 109.5
C16 C11 C12 117.7(3)
C16 C11 N1 122.8(3)
C12 C11 N1 119.2(3)
C13 C12 C11 121.3(3)
C13 C12 H12 119.4
C11 C12 H12 119.4
C14 C13 C12 120.7(3)
C14 C13 C18 119.4(3)
C12 C13 C18 119.8(3)
C13 C14 C15 118.7(3)
C13 C14 H14 120.6
C15 C14 H14 120.6
C16 C15 C14 120.5(3)
C16 C15 C17A 122.6(7)
C14 C15 C17A 116.2(6)
C16 C15 C17 117.5(5)
C14 C15 C17 121.7(5)
C15 C16 C11 121.2(3)
C15 C16 H16 119.4
C11 C16 H16 119.4
F5 C18 F6 107.2(4)
F5 C18 F4 105.2(3)
F6 C18 F4 105.6(4)
F5 C18 C13 113.3(3)
F6 C18 C13 113.0(3)
F4 C18 C13 111.9(3)
F2 C17 F1 106.8(9)
F2 C17 F3 107.0(8)
F1 C17 F3 106.9(8)
F2 C17 C15 110.4(7)
F1 C17 C15 112.0(8)
F3 C17 C15 113.4(7)
F1A C17A F3A 99.2(13)
F1A C17A F2A 99.8(13)
F3A C17A F2A 99.6(11)
F1A C17A C15 117.9(15)
F3A C17A C15 115.4(11)
F2A C17A C15 121.1(10)
C21_1 C20_1 H20A_1 109.5
C21_1 C20_1 H20B_1 109.5
H20A_1 C20_1 H20B_1 109.5
C21_1 C20_1 H20C_1 109.5
H20A_1 C20_1 H20C_1 109.5
H20B_1 C20_1 H20C_1 109.5
C26_1 C21_1 C22_1 118.4(7)
C26_1 C21_1 C20_1 119.1(8)
C22_1 C21_1 C20_1 122.5(8)
C23_1 C22_1 C21_1 120.2(7)
C23_1 C22_1 H22_1 119.9
C21_1 C22_1 H22_1 119.9
C24_1 C23_1 C22_1 122.4(8)
C24_1 C23_1 H23_1 118.8
C22_1 C23_1 H23_1 118.8
C23_1 C24_1 C25_1 117.1(8)
C23_1 C24_1 H24_1 121.5
C25_1 C24_1 H24_1 121.5
C26_1 C25_1 C24_1 122.8(9)
C26_1 C25_1 H25_1 118.6
C24_1 C25_1 H25_1 118.6
C21_1 C26_1 C25_1 119.0(8)
C21_1 C26_1 H26_1 120.5
C25_1 C26_1 H26_1 120.5
C21_2 C20_2 H20C_2 109.5
C21_2 C20_2 H20B_2 109.5
H20C_2 C20_2 H20B_2 109.5
C21_2 C20_2 H20A_2 109.5
H20C_2 C20_2 H20A_2 109.5
H20B_2 C20_2 H20A_2 109.5
C20_2 C21_2 C26_2 118.5(19)
C20_2 C21_2 C22_2 121.2(19)
C26_2 C21_2 C22_2 120.3(17)
C23_2 C22_2 C21_2 122.4(18)
C23_2 C22_2 H22_2 118.8
C21_2 C22_2 H22_2 118.8
C22_2 C23_2 C24_2 117.0(17)
C22_2 C23_2 H23_2 121.5
C24_2 C23_2 H23_2 121.5
C25_2 C24_2 C23_2 119.2(17)
C25_2 C24_2 H24_2 120.4
C23_2 C24_2 H24_2 120.4
C26_2 C25_2 C24_2 124.1(18)
C26_2 C25_2 H25_2 117.9
C24_2 C25_2 H25_2 117.9
C25_2 C26_2 C21_2 116.5(17)
C25_2 C26_2 H26_2 121.7
C21_2 C26_2 H26_2 121.8

loop_
_geom_bond_atom_site_label_1
_geom_bond_atom_site_label_2
_geom_bond_distance
N1 C1 1.316(4)
N1 C11 1.398(4)
N2 C1 1.344(4)
N2 C2 1.465(4)
N2 H2 0.8600
N3 C1 1.364(4)
N3 C5 1.453(4)
N3 H3 0.8600
F4 C18 1.330(5)
F5 C18 1.307(4)
F6 C18 1.318(4)
C2 C4 1.511(5)
C2 C3 1.510(5)
C2 H2A 0.9800
C3 H3C 0.9600
C3 H3B 0.9600
C3 H3A 0.9600
C4 H4C 0.9600
C4 H4B 0.9600
C4 H4A 0.9600
C5 C7 1.507(5)
C5 C6 1.517(4)
C5 H5 0.9800
C6 H6C 0.9600
C6 H6B 0.9600
C6 H6A 0.9600
C7 H7C 0.9600
C7 H7B 0.9600
C7 H7A 0.9600
C11 C16 1.385(4)
C11 C12 1.388(4)
C12 C13 1.379(4)
C12 H12 0.9300
C13 C14 1.373(5)
C13 C18 1.495(5)
C14 C15 1.387(5)
C14 H14 0.9300
C15 C16 1.381(5)
C15 C17A 1.436(11)
C15 C17 1.462(8)
C16 H16 0.9300
C17 F2 1.315(9)
C17 F1 1.322(9)
C17 F3 1.325(10)
F1A C17A 1.341(13)
F2A C17A 1.354(12)
F3A C17A 1.350(12)
C20_1 C21_1 1.463(13)
C20_1 H20A_1 0.9600
C20_1 H20B_1 0.9600
C20_1 H20C_1 0.9600
C21_1 C26_1 1.375(10)
C21_1 C22_1 1.388(10)
C22_1 C23_1 1.363(9)
C22_1 H22_1 0.9300
C23_1 C24_1 1.339(9)
C23_1 H23_1 0.9300
C24_1 C25_1 1.379(10)
C24_1 H24_1 0.9300
C25_1 C26_1 1.366(10)
C25_1 H25_1 0.9300
C26_1 H26_1 0.9300
C20_2 C21_2 1.39(3)
C20_2 H20C_2 0.9600
C20_2 H20B_2 0.9600
C20_2 H20A_2 0.9600
C21_2 C26_2 1.375(14)
C21_2 C22_2 1.381(14)
C22_2 C23_2 1.369(14)
C22_2 H22_2 0.9300
C23_2 C24_2 1.390(14)
C23_2 H23_2 0.9300
C24_2 C25_2 1.364(14)
C24_2 H24_2 0.9300
C25_2 C26_2 1.358(14)
C25_2 H25_2 0.9300
C26_2 H26_2 0.9300

loop_
_geom_torsion_atom_site_label_1
_geom_torsion_atom_site_label_2
_geom_torsion_atom_site_label_3
_geom_torsion_atom_site_label_4
_geom_torsion
C11 N1 C1 N2 159.1(3)
C11 N1 C1 N3 -23.8(5)
C2 N2 C1 N1 -23.5(5)
C2 N2 C1 N3 159.1(3)
C5 N3 C1 N1 -33.4(5)
C5 N3 C1 N2 143.8(3)
C1 N2 C2 C4 165.8(3)
C1 N2 C2 C3 -70.7(4)
C1 N3 C5 C7 -48.6(4)
C1 N3 C5 C6 -171.3(3)
C1 N1 C11 C16 -50.7(4)
C1 N1 C11 C12 136.8(3)
C16 C11 C12 C13 0.2(5)
N1 C11 C12 C13 173.0(3)
C11 C12 C13 C14 -0.2(5)
C11 C12 C13 C18 178.3(3)
C12 C13 C14 C15 0.2(5)
C18 C13 C14 C15 -178.4(3)
C13 C14 C15 C16 0.0(5)
C13 C14 C15 C17A 170.5(7)
C13 C14 C15 C17 -173.1(5)
C14 C15 C16 C11 -0.1(5)
C17A C15 C16 C11 -170.0(7)
C17 C15 C16 C11 173.4(5)
C12 C11 C16 C15 0.0(5)
N1 C11 C16 C15 -172.6(3)
C14 C13 C18 F5 -30.6(5)
C12 C13 C18 F5 150.9(3)
C14 C13 C18 F6 -152.8(3)
C12 C13 C18 F6 28.7(5)
C14 C13 C18 F4 88.1(4)
C12 C13 C18 F4 -90.4(4)
C16 C15 C17 F2 60.7(10)
C14 C15 C17 F2 -126.0(8)
C16 C15 C17 F1 179.5(8)
C14 C15 C17 F1 -7.1(11)
C16 C15 C17 F3 -59.4(8)
C14 C15 C17 F3 114.0(7)
C16 C15 C17A F1A -136.1(12)
C14 C15 C17A F1A 53.6(15)
C16 C15 C17A F3A -19.2(16)
C14 C15 C17A F3A 170.4(10)
C16 C15 C17A F2A 100.9(13)
C14 C15 C17A F2A -69.5(14)
C26_1 C21_1 C22_1 C23_1 1.6(11)
C20_1 C21_1 C22_1 C23_1 -179.6(8)
C21_1 C22_1 C23_1 C24_1 -2.2(13)
C22_1 C23_1 C24_1 C25_1 1.9(13)
C23_1 C24_1 C25_1 C26_1 -1.1(14)
C22_1 C21_1 C26_1 C25_1 -0.8(12)
C20_1 C21_1 C26_1 C25_1 -179.6(8)
C24_1 C25_1 C26_1 C21_1 0.6(14)
C20_2 C21_2 C22_2 C23_2 -179.2(16)
C26_2 C21_2 C22_2 C23_2 2(2)
C21_2 C22_2 C23_2 C24_2 -3(3)
C22_2 C23_2 C24_2 C25_2 6(4)
C23_2 C24_2 C25_2 C26_2 -8(5)
C24_2 C25_2 C26_2 C21_2 7(4)
C20_2 C21_2 C26_2 C25_2 177.5(18)
C22_2 C21_2 C26_2 C25_2 -4(3)
